data_1522240
loop_
_publ_author_name
'Wu, X.S.'
'Gao, J.'

_publ_section_title
;
 Superconductivity and structural changes in Y0.8 Ca0.2 Ba2-x Ndx Cu3 Oy
 cuprates with x < 0.50
;
_journal_name_full 'Physica C (Amsterdam)'
_journal_page_first 79
_journal_page_last 86
_journal_volume 313
_journal_year 1999
_chemical_formula_sum 'Ba1.5 Ca0.2 Cu3 Nd0.5 O7 Y0.8'
_chemical_name_systematic '(Y0.8 Ca0.2) (Ba1.5 Nd0.5) Cu3 O7'
_space_group_IT_number 47
_symmetry_space_group_name_Hall '-P 2 2'
_symmetry_space_group_name_H-M 'P m m m'
_cell_angle_alpha 90
_cell_angle_beta 90
_cell_angle_gamma 90
_cell_formula_units_Z 1
_cell_length_a 3.8573
_cell_length_b 3.8495
_cell_length_c 11.6156
_cell_volume 172.476
_citation_journal_id_ASTM PHYCE6
_cod_data_source_file Wu_PHYCE6_1999_606.cif
_cod_data_source_block Ba1.5Ca0.2Cu3Nd0.5O7Y0.8
_cod_original_cell_volume 172.4763
_cod_database_code 1522240

loop_
_symmetry_equiv_pos_as_xyz
x,y,z
-x,-y,z
x,-y,-z
-x,y,-z
-x,-y,-z
x,y,-z
-x,y,z
x,-y,z

loop_
_atom_site_label
_atom_site_type_symbol
_atom_site_fract_x
_atom_site_fract_y
_atom_site_fract_z
_atom_site_occupancy
_atom_site_U_iso_or_equiv
Ca1 Ca+2 0.5 0.5 0.5 0.03 0.0
Ba1 Ba+2 0.5 0.5 0.186 0.75 0.0
O3 O-2 0 0 0.1616 1 0.0
O4 O-2 0.5 0 0.381 1 0.0
Cu2 Cu+2 0 0 0.3571 1 0.0
Nd1 Nd+3 0.5 0.5 0.5 0.17 0.0
Y1 Y+3 0.5 0.5 0.5 0.8 0.0
Cu1 Cu+2 0 0 0 1 0.0
O2 O-2 0 0.5 0 0.5 0.0
O1 O-2 0.5 0 0 0.5 0.0
Ca2 Ca+2 0.5 0.5 0.186 0.085 0.0
Nd2 Nd+3 0.5 0.5 0.186 0.165 0.0
O5 O-2 0 0.5 0.384 1 0.0
